data_4074922
loop_
_publ_author_name
'Li, Gong-Yong'
'Zhang, Jing'
'Chan, Philip Wai Hong'
'Xu, Zhen-Jiang'
'Zhu, Nianyong'
'Che, Chi-Ming'

_publ_section_title
;
 Enantioselective Intramolecular Cyclopropanation ofcis-Alkenes by Chiral
 Ruthenium(II) Schiff Base Catalysts and Crystal Structures of (Schiff
 base)ruthenium Complexes Containing Carbene, PPh3, and CO Ligands
;
_journal_issue 7
_journal_name_full Organometallics
_journal_page_first 1676
_journal_paper_doi 10.1021/om051009i
_journal_volume 25
_journal_year 2006
_chemical_formula_sum 'C41 H40 Cl4 N5 O2.5 Ru'
_chemical_formula_weight 885.65
_chemical_name_systematic
; 
 ? 
;
_space_group_IT_number 2
_symmetry_cell_setting triclinic
_symmetry_space_group_name_Hall '-P 1'
_symmetry_space_group_name_H-M 'P -1'
_atom_sites_solution_hydrogens geom
_atom_sites_solution_primary direct
_atom_sites_solution_secondary difmap
_audit_creation_method SHELXL-97
_cell_angle_alpha 66.238(2)
_cell_angle_beta 74.9520(10)
_cell_angle_gamma 76.860(2)
_cell_formula_units_Z 4
_cell_length_a 12.5810(9)
_cell_length_b 19.0944(14)
_cell_length_c 19.3076(14)
_cell_measurement_temperature 293(2)
_cell_volume 4059.7(5)
_computing_structure_refinement 'SHELXL-97 (Sheldrick, 1997)'
_computing_structure_solution 'SHELXS-97 (Sheldrick, 1990)'
_diffrn_ambient_temperature 293(2)
_diffrn_measured_fraction_theta_full 0.984
_diffrn_measured_fraction_theta_max 0.984
_diffrn_radiation_monochromator graphite
_diffrn_radiation_source 'fine-focus sealed tube'
_diffrn_radiation_type MoK\a
_diffrn_radiation_wavelength 0.71073
_diffrn_reflns_av_R_equivalents 0.0627
_diffrn_reflns_av_sigmaI/netI 0.1728
_diffrn_reflns_limit_h_max 14
_diffrn_reflns_limit_h_min -14
_diffrn_reflns_limit_k_max 18
_diffrn_reflns_limit_k_min -22
_diffrn_reflns_limit_l_max 22
_diffrn_reflns_limit_l_min -22
_diffrn_reflns_number 20524
_diffrn_reflns_theta_full 25.00
_diffrn_reflns_theta_max 25.00
_diffrn_reflns_theta_min 1.82
_exptl_absorpt_coefficient_mu 0.692
_exptl_crystal_density_diffrn 1.449
_exptl_crystal_density_method 'not measured'
_exptl_crystal_F_000 1812
_refine_diff_density_max 0.480
_refine_diff_density_min -0.620
_refine_diff_density_rms 0.077
_refine_ls_extinction_method none
_refine_ls_goodness_of_fit_ref 0.758
_refine_ls_hydrogen_treatment mixed
_refine_ls_matrix_type full
_refine_ls_number_parameters 911
_refine_ls_number_reflns 14055
_refine_ls_number_restraints 6
_refine_ls_restrained_S_all 0.758
_refine_ls_R_factor_all 0.1140
_refine_ls_R_factor_gt 0.0560
_refine_ls_shift/su_max 0.083
_refine_ls_shift/su_mean 0.002
_refine_ls_structure_factor_coef Fsqd
_refine_ls_weighting_details 'calc w=1/[\s^2^(Fo^2^)+(0.0260P)^2^+0.0000P] where P=(Fo^2^+2Fc^2^)/3'
_refine_ls_weighting_scheme calc
_refine_ls_wR_factor_gt 0.0983
_refine_ls_wR_factor_ref 0.1137
_reflns_number_gt 6729
_reflns_number_total 14055
_reflns_threshold_expression >2sigma(I)
_cod_data_source_file om051009isi20051122_064155.cif
_cod_data_source_block cd25119
_cod_depositor_comments
;
The following automatic conversions were performed:
'_atom_site_symetry_multiplicity' tag replaced with
'_atom_site_symmetry_multiplicity'.

Automatic conversion script
Id: cif_correct_tags 1440 2010-10-19 06:21:57Z saulius 
;
_cod_original_sg_symbol_H-M P-1
_cod_original_formula_sum 'C41 H40 Cl4 N5 O2.50 Ru'
_cod_database_code 4074922

loop_
_symmetry_equiv_pos_as_xyz
'x, y, z'
'-x, -y, -z'

loop_
_atom_site_label
_atom_site_type_symbol
_atom_site_fract_x
_atom_site_fract_y
_atom_site_fract_z
_atom_site_U_iso_or_equiv
_atom_site_adp_type
_atom_site_occupancy
_atom_site_symmetry_multiplicity
_atom_site_calc_flag
_atom_site_refinement_flags
Ru1 Ru 0.12491(4) 0.18890(3) 0.66924(2) 0.03532(15) Uani 1 1 d .
Ru2 Ru 0.57415(4) 0.37314(3) 0.24284(3) 0.04336(16) Uani 1 1 d .
Cl1 Cl 0.43363(14) -0.00730(10) 0.62761(10) 0.0710(5) Uani 1 1 d .
Cl2 Cl 0.17160(18) -0.13201(13) 0.54426(13) 0.1064(8) Uani 1 1 d .
Cl3 Cl 0.14814(14) 0.43628(12) 0.86626(10) 0.0781(6) Uani 1 1 d .
Cl4 Cl 0.42941(13) 0.23114(12) 0.75527(10) 0.0714(6) Uani 1 1 d .
Cl5 Cl 0.20588(13) 0.51773(11) 0.24519(9) 0.0658(5) Uani 1 1 d .
Cl6 Cl 0.08919(18) 0.35297(15) 0.11557(13) 0.1157(8) Uani 1 1 d .
Cl7 Cl 0.97790(15) 0.45260(13) 0.40455(12) 0.0984(7) Uani 1 1 d .
Cl8 Cl 0.55288(14) 0.54638(11) 0.37685(10) 0.0713(5) Uani 1 1 d .
O1 O 0.2431(3) 0.1066(2) 0.63783(19) 0.0419(10) Uani 1 1 d .
O2 O 0.2416(3) 0.2252(2) 0.69854(19) 0.0402(10) Uani 1 1 d .
O3 O 0.4080(3) 0.4127(2) 0.25111(19) 0.0461(11) Uani 1 1 d .
O4 O 0.5856(3) 0.4340(2) 0.30584(19) 0.0457(11) Uani 1 1 d .
N1 N 0.0125(3) 0.1698(3) 0.6268(2) 0.0397(12) Uani 1 1 d .
N2 N 0.0114(4) 0.2770(3) 0.6792(2) 0.0397(12) Uani 1 1 d .
N3 N 0.1853(4) 0.2717(3) 0.5510(3) 0.0466(14) Uani 1 1 d .
N4 N 0.2663(4) 0.3682(3) 0.4603(3) 0.0556(15) Uani 1 1 d .
N5 N 0.5648(4) 0.2981(3) 0.1989(3) 0.0491(14) Uani 1 1 d .
N6 N 0.7290(4) 0.3195(3) 0.2477(3) 0.0518(15) Uani 1 1 d .
N7 N 0.5235(4) 0.2789(3) 0.3603(3) 0.0515(15) Uani 1 1 d .
N8 N 0.4888(4) 0.2175(3) 0.4860(3) 0.0579(16) Uani 1 1 d .
C1 C 0.2205(5) 0.0569(3) 0.6176(3) 0.0378(15) Uani 1 1 d .
C2 C 0.3056(5) -0.0031(4) 0.6069(3) 0.0464(17) Uani 1 1 d .
C3 C 0.2933(6) -0.0588(4) 0.5841(3) 0.060(2) Uani 1 1 d .
H3 H 0.3527 -0.0963 0.5777 0.072 Uiso 1 1 calc R
C4 C 0.1907(6) -0.0588(4) 0.5704(4) 0.062(2) Uani 1 1 d .
C5 C 0.1057(6) -0.0018(4) 0.5779(3) 0.064(2) Uani 1 1 d .
H5 H 0.0375 -0.0019 0.5677 0.076 Uiso 1 1 calc R
C6 C 0.1173(5) 0.0562(4) 0.6002(3) 0.0460(16) Uani 1 1 d .
C7 C 0.0234(5) 0.1153(4) 0.6000(3) 0.0468(17) Uani 1 1 d .
H7 H -0.0349 0.1147 0.5789 0.056 Uiso 1 1 calc R
C8 C -0.0724(10) 0.2411(8) 0.6024(7) 0.041(4) Uiso 0.50 1 d P
C8A C -0.0968(10) 0.2186(8) 0.6360(8) 0.040(4) Uiso 0.50 1 d P
C9 C -0.1758(5) 0.2284(4) 0.5837(4) 0.063(2) Uani 1 1 d .
C10 C -0.277(3) 0.295(2) 0.567(2) 0.079(14) Uiso 0.33 1 d P
C10A C -0.253(2) 0.3081(15) 0.5671(16) 0.034(7) Uiso 0.33 1 d P
C10B C -0.2846(17) 0.2806(12) 0.6040(11) 0.034(5) Uiso 0.33 1 d P
C11 C -0.2604(11) 0.3605(8) 0.5946(8) 0.048(4) Uiso 0.50 1 d P
C11A C -0.2851(11) 0.3423(9) 0.6273(8) 0.049(4) Uiso 0.50 1 d P
C12 C -0.1760(5) 0.3507(4) 0.6460(4) 0.0606(19) Uani 1 1 d .
C13 C -0.086(2) 0.2852(15) 0.6479(17) 0.020(6) Uiso 0.33 1 d P
C13A C -0.0667(18) 0.2978(13) 0.6244(12) 0.037(8) Uiso 0.33 1 d P
C13B C -0.1099(17) 0.2685(12) 0.6754(11) 0.038(7) Uiso 0.33 1 d P
C14 C 0.0201(5) 0.3247(3) 0.7084(3) 0.0423(16) Uani 1 1 d .
H14 H -0.0386 0.3643 0.7087 0.051 Uiso 1 1 calc R
C15 C 0.1122(5) 0.3225(3) 0.7408(3) 0.0392(15) Uani 1 1 d .
C16 C 0.0944(5) 0.3721(3) 0.7821(3) 0.0457(16) Uani 1 1 d .
H16 H 0.0258 0.4024 0.7872 0.055 Uiso 1 1 calc R
C17 C 0.1749(5) 0.3763(4) 0.8144(3) 0.0493(17) Uani 1 1 d .
C18 C 0.2784(5) 0.3330(4) 0.8061(3) 0.0548(19) Uani 1 1 d .
H18 H 0.3345 0.3372 0.8269 0.066 Uiso 1 1 calc R
C19 C 0.2978(5) 0.2841(4) 0.7673(3) 0.0424(16) Uani 1 1 d .
C20 C 0.2154(5) 0.2743(3) 0.7340(3) 0.0374(15) Uani 1 1 d .
C21 C 0.2374(6) 0.3284(4) 0.5366(4) 0.068(2) Uani 1 1 d .
H21 H 0.2533 0.3406 0.5746 0.082 Uiso 1 1 calc R
C22 C 0.1820(5) 0.2733(4) 0.4804(4) 0.062(2) Uani 1 1 d .
H22 H 0.1499 0.2392 0.4714 0.075 Uiso 1 1 calc R
C23 C 0.2333(6) 0.3332(5) 0.4251(4) 0.070(2) Uani 1 1 d .
H23 H 0.2430 0.3468 0.3721 0.084 Uiso 1 1 calc R
C24 C 0.3265(6) 0.4355(4) 0.4243(4) 0.090(3) Uani 1 1 d .
H24A H 0.3769 0.4327 0.3784 0.135 Uiso 1 1 calc R
H24B H 0.3674 0.4359 0.4597 0.135 Uiso 1 1 calc R
H24C H 0.2743 0.4820 0.4113 0.135 Uiso 1 1 calc R
C25 C 0.0809(5) 0.1218(3) 0.7734(3) 0.0383(15) Uani 1 1 d .
C26 C 0.1575(5) 0.0736(4) 0.8265(3) 0.0481(17) Uani 1 1 d .
C27 C 0.2716(5) 0.0635(4) 0.8024(3) 0.0541(18) Uani 1 1 d .
H27 H 0.3013 0.0878 0.7506 0.065 Uiso 1 1 calc R
C28 C 0.3424(5) 0.0188(4) 0.8519(4) 0.077(2) Uani 1 1 d .
H28 H 0.4187 0.0135 0.8340 0.092 Uiso 1 1 calc R
C29 C 0.2985(7) -0.0190(5) 0.9302(4) 0.101(3) Uani 1 1 d .
H29 H 0.3452 -0.0502 0.9645 0.122 Uiso 1 1 calc R
C30 C 0.1857(7) -0.0090(5) 0.9550(4) 0.100(3) Uani 1 1 d .
H30 H 0.1557 -0.0325 1.0069 0.119 Uiso 1 1 calc R
C31 C 0.1160(5) 0.0357(4) 0.9036(4) 0.068(2) Uani 1 1 d .
H31 H 0.0395 0.0404 0.9212 0.081 Uiso 1 1 calc R
C32 C -0.0386(5) 0.1198(4) 0.8080(3) 0.0457(17) Uani 1 1 d .
C33 C -0.0982(6) 0.1726(4) 0.8433(3) 0.069(2) Uani 1 1 d .
H33 H -0.0608 0.2062 0.8489 0.083 Uiso 1 1 calc R
C34 C -0.2121(7) 0.1749(5) 0.8698(4) 0.097(3) Uani 1 1 d .
H34 H -0.2504 0.2099 0.8930 0.116 Uiso 1 1 calc R
C35 C -0.2692(8) 0.1249(7) 0.8617(5) 0.107(4) Uani 1 1 d .
H35 H -0.3457 0.1269 0.8789 0.129 Uiso 1 1 calc R
C36 C -0.2124(8) 0.0738(6) 0.8286(5) 0.105(4) Uani 1 1 d .
H36 H -0.2497 0.0397 0.8237 0.126 Uiso 1 1 calc R
C37 C -0.0960(7) 0.0718(5) 0.8013(4) 0.084(3) Uani 1 1 d .
H37 H -0.0583 0.0365 0.7782 0.101 Uiso 1 1 calc R
C38 C 0.3439(5) 0.3980(4) 0.2174(3) 0.0451(17) Uani 1 1 d .
C39 C 0.2365(5) 0.4427(4) 0.2125(3) 0.0493(17) Uani 1 1 d .
C40 C 0.1603(6) 0.4291(4) 0.1822(3) 0.062(2) Uani 1 1 d .
H40 H 0.0907 0.4589 0.1813 0.074 Uiso 1 1 calc R
C41 C 0.1868(6) 0.3708(5) 0.1529(4) 0.064(2) Uani 1 1 d .
C42 C 0.2893(6) 0.3276(4) 0.1545(3) 0.065(2) Uani 1 1 d .
H42 H 0.3060 0.2881 0.1352 0.078 Uiso 1 1 calc R
C43 C 0.3704(5) 0.3406(4) 0.1846(3) 0.0448(16) Uani 1 1 d .
C44 C 0.4768(6) 0.2910(4) 0.1811(3) 0.060(2) Uani 1 1 d .
H44 H 0.4818 0.2507 0.1646 0.072 Uiso 1 1 calc R
C45 C 0.6768(11) 0.2570(8) 0.1745(8) 0.044(4) Uiso 0.50 1 d P
C45A C 0.6619(14) 0.2285(10) 0.2137(10) 0.077(5) Uiso 0.50 1 d P
C46 C 0.6764(6) 0.1811(4) 0.1646(4) 0.077(2) Uani 1 1 d .
C47 C 0.7978(14) 0.1448(10) 0.1411(10) 0.073(6) Uiso 0.50 1 d P
C47A C 0.7845(15) 0.1230(10) 0.1780(10) 0.080(6) Uiso 0.50 1 d P
C48 C 0.8802(15) 0.1586(11) 0.1654(11) 0.090(7) Uiso 0.50 1 d P
C48A C 0.8712(13) 0.1339(10) 0.2047(9) 0.066(5) Uiso 0.50 1 d P
C49 C 0.8657(5) 0.2076(4) 0.2181(4) 0.078(2) Uani 1 1 d .
C50 C 0.7614(13) 0.2664(10) 0.2023(9) 0.065(5) Uiso 0.50 1 d P
C50A C 0.7376(13) 0.2438(9) 0.2386(9) 0.062(5) Uiso 0.50 1 d P
C51 C 0.7975(6) 0.3327(4) 0.2791(4) 0.065(2) Uani 1 1 d .
H51 H 0.8658 0.3011 0.2804 0.078 Uiso 1 1 calc R
C52 C 0.7808(5) 0.3906(4) 0.3122(3) 0.0490(17) Uani 1 1 d .
C53 C 0.8725(5) 0.3965(4) 0.3373(4) 0.067(2) Uani 1 1 d .
H53 H 0.9398 0.3656 0.3295 0.080 Uiso 1 1 calc R
C54 C 0.8643(6) 0.4470(5) 0.3730(4) 0.060(2) Uani 1 1 d .
C55 C 0.7669(6) 0.4930(4) 0.3840(3) 0.0576(19) Uani 1 1 d .
H55 H 0.7621 0.5281 0.4072 0.069 Uiso 1 1 calc R
C56 C 0.6760(5) 0.4877(4) 0.3611(3) 0.0492(17) Uani 1 1 d .
C57 C 0.6766(5) 0.4359(4) 0.3246(3) 0.0479(18) Uani 1 1 d .
C58 C 0.5368(5) 0.2749(4) 0.4260(4) 0.066(2) Uani 1 1 d .
H58 H 0.5754 0.3080 0.4314 0.079 Uiso 1 1 calc R
C59 C 0.4650(6) 0.2210(4) 0.3792(4) 0.068(2) Uani 1 1 d .
H59 H 0.4415 0.2093 0.3437 0.082 Uiso 1 1 calc R
C60 C 0.4443(5) 0.1818(4) 0.4562(4) 0.071(2) Uani 1 1 d .
H60 H 0.4068 0.1390 0.4827 0.085 Uiso 1 1 calc R
C61 C 0.4867(6) 0.1991(4) 0.5681(4) 0.090(3) Uani 1 1 d .
H61A H 0.4268 0.1700 0.5990 0.134 Uiso 1 1 calc R
H61B H 0.4760 0.2462 0.5775 0.134 Uiso 1 1 calc R
H61C H 0.5559 0.1691 0.5814 0.134 Uiso 1 1 calc R
C62 C 0.6083(4) 0.4552(3) 0.1457(3) 0.0410(15) Uani 1 1 d .
C63 C 0.6807(5) 0.4348(3) 0.0798(3) 0.0393(15) Uani 1 1 d .
C64 C 0.7955(5) 0.4297(4) 0.0665(3) 0.0506(17) Uani 1 1 d .
H64 H 0.8280 0.4413 0.0979 0.061 Uiso 1 1 calc R
C65 C 0.8627(5) 0.4077(4) 0.0074(3) 0.0582(19) Uani 1 1 d .
H65 H 0.9396 0.4041 -0.0002 0.070 Uiso 1 1 calc R
C66 C 0.8154(6) 0.3911(4) -0.0398(3) 0.065(2) Uani 1 1 d .
H66 H 0.8596 0.3745 -0.0786 0.078 Uiso 1 1 calc R
C67 C 0.7015(6) 0.3996(4) -0.0287(3) 0.064(2) Uani 1 1 d .
H67 H 0.6686 0.3901 -0.0614 0.077 Uiso 1 1 calc R
C68 C 0.6350(5) 0.4220(4) 0.0299(3) 0.0583(19) Uani 1 1 d .
H68 H 0.5581 0.4283 0.0355 0.070 Uiso 1 1 calc R
C69 C 0.5657(4) 0.5363(4) 0.1293(3) 0.0432(16) Uani 1 1 d .
C70 C 0.6015(5) 0.5926(4) 0.0562(3) 0.0552(18) Uani 1 1 d .
H70 H 0.6524 0.5769 0.0190 0.066 Uiso 1 1 calc R
C71 C 0.5622(6) 0.6696(4) 0.0396(4) 0.067(2) Uani 1 1 d .
H71 H 0.5868 0.7053 -0.0087 0.081 Uiso 1 1 calc R
C72 C 0.4863(5) 0.6949(4) 0.0940(4) 0.061(2) Uani 1 1 d .
H72 H 0.4597 0.7472 0.0823 0.073 Uiso 1 1 calc R
C73 C 0.4506(5) 0.6414(4) 0.1658(4) 0.0500(17) Uani 1 1 d .
H73 H 0.3998 0.6580 0.2025 0.060 Uiso 1 1 calc R
C74 C 0.4888(4) 0.5652(4) 0.1833(3) 0.0442(16) Uani 1 1 d .
H74 H 0.4640 0.5306 0.2323 0.053 Uiso 1 1 calc R
O5 O 0.1907(9) 0.0835(6) 0.3231(7) 0.382(7) Uiso 1 1 d D
C75 C 0.3191(12) -0.0220(8) 0.3072(9) 0.283(8) Uiso 1 1 d D
C76 C 0.2902(12) 0.0295(9) 0.3410(11) 0.350(10) Uiso 1 1 d D
C77 C 0.2006(14) 0.1433(8) 0.3484(10) 0.304(9) Uiso 1 1 d D
C78 C 0.1163(11) 0.2004(6) 0.3420(7) 0.208(6) Uiso 1 1 d D
N9 N 0.7628(8) 0.8382(6) -0.0229(6) 0.158(3) Uiso 1 1 d .
N10 N 0.5921(11) 0.8886(8) -0.0278(9) 0.267(6) Uiso 1 1 d .
C100 C 0.8642(10) 0.8091(8) 0.0101(7) 0.237(6) Uiso 1 1 d .
H10A H 0.8516 0.8179 0.0574 0.355 Uiso 1 1 calc R
H10B H 0.9240 0.8357 -0.0257 0.355 Uiso 1 1 calc R
H10C H 0.8833 0.7548 0.0203 0.355 Uiso 1 1 calc R
C101 C 0.6440(14) 0.8688(9) -0.0933(8) 0.227(6) Uiso 1 1 d .
H10D H 0.6119 0.8756 -0.1342 0.273 Uiso 1 1 calc R
C102 C 0.7457(12) 0.8393(8) -0.0845(7) 0.210(6) Uiso 1 1 d D
H10E H 0.7989 0.8214 -0.1193 0.252 Uiso 1 1 calc R
C103 C 0.6680(13) 0.8668(8) 0.0129(6) 0.204(6) Uiso 1 1 d D
H10F H 0.6582 0.8704 0.0608 0.245 Uiso 1 1 calc R

loop_
_atom_site_aniso_label
_atom_site_aniso_U_11
_atom_site_aniso_U_22
_atom_site_aniso_U_33
_atom_site_aniso_U_23
_atom_site_aniso_U_13
_atom_site_aniso_U_12
Ru1 0.0366(3) 0.0332(3) 0.0344(3) -0.0127(3) -0.0046(2) -0.0034(2)
Ru2 0.0399(3) 0.0412(4) 0.0378(3) -0.0117(3) 0.0019(2) -0.0002(3)
Cl1 0.0530(11) 0.0593(13) 0.1015(14) -0.0371(11) -0.0159(10) 0.0068(9)
Cl2 0.1319(19) 0.0819(17) 0.148(2) -0.0823(16) -0.0613(16) 0.0192(14)
Cl3 0.0721(13) 0.1030(17) 0.0933(14) -0.0721(13) -0.0104(10) -0.0145(12)
Cl4 0.0416(10) 0.0958(16) 0.0936(14) -0.0555(12) -0.0179(9) 0.0034(10)
Cl5 0.0532(11) 0.0727(14) 0.0688(12) -0.0346(11) -0.0116(9) 0.0128(9)
Cl6 0.1005(18) 0.134(2) 0.148(2) -0.0650(18) -0.0533(15) -0.0236(16)
Cl7 0.0632(14) 0.118(2) 0.1107(17) -0.0251(15) -0.0300(12) -0.0226(13)
Cl8 0.0553(12) 0.0787(15) 0.0893(14) -0.0472(12) -0.0100(10) -0.0008(10)
O1 0.042(2) 0.036(3) 0.046(2) -0.014(2) -0.0076(19) -0.003(2)
O2 0.036(2) 0.039(3) 0.044(2) -0.018(2) -0.0061(18) 0.0019(19)
O3 0.042(3) 0.052(3) 0.042(3) -0.022(2) 0.000(2) -0.003(2)
O4 0.034(2) 0.052(3) 0.041(2) -0.016(2) 0.0029(19) -0.001(2)
N1 0.038(3) 0.035(3) 0.047(3) -0.019(3) -0.008(2) 0.002(2)
N2 0.037(3) 0.040(3) 0.041(3) -0.013(3) -0.011(2) -0.004(2)
N3 0.051(3) 0.044(4) 0.041(3) -0.010(3) -0.006(3) -0.012(3)
N4 0.064(4) 0.038(4) 0.039(4) -0.002(3) 0.013(3) -0.008(3)
N5 0.046(4) 0.043(4) 0.048(3) -0.016(3) 0.002(3) 0.000(3)
N6 0.051(4) 0.038(4) 0.052(4) -0.008(3) -0.004(3) 0.000(3)
N7 0.054(4) 0.044(4) 0.038(3) -0.006(3) 0.005(3) -0.003(3)
N8 0.052(4) 0.053(4) 0.045(4) -0.003(3) 0.003(3) -0.006(3)
C1 0.048(4) 0.032(4) 0.031(3) -0.010(3) -0.007(3) -0.005(3)
C2 0.052(4) 0.038(4) 0.045(4) -0.017(3) -0.004(3) 0.000(3)
C3 0.062(5) 0.051(5) 0.067(5) -0.032(4) -0.020(4) 0.016(4)
C4 0.081(6) 0.053(5) 0.066(5) -0.037(4) -0.026(4) 0.008(4)
C5 0.073(5) 0.069(6) 0.065(5) -0.038(4) -0.027(4) -0.002(4)
C6 0.054(4) 0.037(4) 0.053(4) -0.024(3) -0.018(3) 0.004(3)
C7 0.050(4) 0.052(5) 0.049(4) -0.024(4) -0.019(3) -0.005(4)
C9 0.057(5) 0.058(5) 0.093(5) -0.044(4) -0.038(4) 0.011(4)
C12 0.037(4) 0.062(5) 0.100(5) -0.045(4) -0.026(4) 0.007(3)
C14 0.044(4) 0.038(4) 0.047(4) -0.020(3) -0.014(3) 0.003(3)
C15 0.042(4) 0.039(4) 0.036(4) -0.014(3) -0.002(3) -0.009(3)
C16 0.039(4) 0.052(5) 0.047(4) -0.023(4) 0.001(3) -0.007(3)
C17 0.039(4) 0.066(5) 0.060(4) -0.038(4) -0.003(3) -0.018(4)
C18 0.039(4) 0.086(6) 0.054(4) -0.035(4) -0.010(3) -0.018(4)
C19 0.036(4) 0.050(4) 0.044(4) -0.018(3) -0.002(3) -0.016(3)
C20 0.038(4) 0.039(4) 0.032(3) -0.010(3) 0.003(3) -0.015(3)
C21 0.093(6) 0.064(6) 0.045(5) -0.011(4) 0.000(4) -0.036(5)
C22 0.074(5) 0.075(6) 0.041(4) -0.020(4) -0.005(4) -0.026(4)
C23 0.084(6) 0.072(6) 0.043(5) -0.019(5) 0.000(4) -0.009(5)
C24 0.116(7) 0.054(5) 0.073(5) -0.010(5) 0.021(5) -0.028(5)
C25 0.043(4) 0.034(4) 0.038(4) -0.013(3) -0.001(3) -0.013(3)
C26 0.044(4) 0.050(5) 0.037(4) -0.008(3) -0.007(3) 0.004(3)
C27 0.048(4) 0.050(5) 0.048(4) -0.002(4) -0.013(3) 0.001(3)
C28 0.047(5) 0.099(7) 0.055(5) -0.003(5) -0.011(4) -0.002(4)
C29 0.071(6) 0.133(9) 0.061(6) 0.000(6) -0.024(5) 0.007(6)
C30 0.073(6) 0.133(8) 0.050(5) 0.004(5) -0.019(5) 0.005(6)
C31 0.051(5) 0.078(6) 0.044(4) -0.003(4) -0.004(4) 0.006(4)
C32 0.042(4) 0.043(4) 0.039(4) -0.001(3) -0.008(3) -0.006(3)
C33 0.059(5) 0.076(6) 0.060(5) -0.025(4) 0.005(4) -0.003(4)
C34 0.057(6) 0.099(8) 0.082(6) -0.009(6) -0.003(5) 0.033(5)
C35 0.050(6) 0.158(12) 0.075(7) -0.007(7) -0.002(5) -0.019(7)
C36 0.069(7) 0.162(11) 0.074(6) -0.013(6) -0.005(5) -0.065(7)
C37 0.089(7) 0.097(7) 0.065(5) -0.019(5) 0.002(5) -0.048(5)
C38 0.051(5) 0.044(4) 0.033(4) -0.008(3) -0.003(3) -0.012(4)
C39 0.045(4) 0.055(5) 0.040(4) -0.015(3) -0.002(3) -0.006(4)
C40 0.052(5) 0.070(6) 0.063(5) -0.019(4) -0.012(4) -0.015(4)
C41 0.060(5) 0.071(6) 0.064(5) -0.022(4) -0.010(4) -0.023(4)
C42 0.086(6) 0.056(5) 0.052(5) -0.014(4) -0.012(4) -0.021(5)
C43 0.041(4) 0.043(4) 0.053(4) -0.025(4) -0.001(3) -0.006(3)
C44 0.074(6) 0.050(5) 0.053(5) -0.020(4) -0.009(4) -0.002(4)
C46 0.070(5) 0.059(5) 0.109(6) -0.052(5) 0.002(4) -0.005(4)
C49 0.057(5) 0.072(6) 0.102(6) -0.048(5) -0.007(4) 0.015(4)
C51 0.048(5) 0.061(6) 0.057(5) -0.009(4) -0.004(4) 0.019(4)
C52 0.040(4) 0.051(5) 0.043(4) -0.013(4) -0.001(3) 0.002(4)
C53 0.040(4) 0.064(6) 0.072(5) -0.004(4) -0.013(4) 0.003(4)
C54 0.055(5) 0.066(6) 0.051(5) -0.009(4) -0.017(4) -0.013(4)
C55 0.056(5) 0.057(5) 0.056(4) -0.013(4) -0.012(4) -0.012(4)
C56 0.043(4) 0.057(5) 0.041(4) -0.013(4) -0.002(3) -0.010(4)
C57 0.039(4) 0.048(5) 0.036(4) 0.002(3) -0.004(3) -0.002(3)
C58 0.067(5) 0.062(6) 0.052(5) -0.011(4) 0.008(4) -0.016(4)
C59 0.082(6) 0.072(6) 0.039(4) 0.000(4) -0.010(4) -0.029(5)
C60 0.056(5) 0.057(6) 0.079(6) -0.010(5) 0.001(4) -0.013(4)
C61 0.100(6) 0.092(7) 0.050(5) 0.000(5) 0.000(4) -0.026(5)
C62 0.033(4) 0.041(4) 0.042(4) -0.011(3) -0.005(3) -0.003(3)
C63 0.042(4) 0.030(4) 0.038(4) -0.011(3) -0.004(3) 0.003(3)
C64 0.049(4) 0.063(5) 0.047(4) -0.029(4) 0.001(3) -0.018(4)
C65 0.044(4) 0.073(6) 0.052(4) -0.026(4) 0.004(3) -0.003(4)
C66 0.082(6) 0.062(5) 0.040(4) -0.021(4) 0.004(4) -0.004(4)
C67 0.073(5) 0.079(6) 0.046(4) -0.029(4) -0.012(4) -0.009(4)
C68 0.052(4) 0.077(6) 0.047(4) -0.025(4) -0.009(3) -0.007(4)
C69 0.034(4) 0.046(4) 0.045(4) -0.015(4) -0.006(3) -0.002(3)
C70 0.063(5) 0.045(5) 0.042(4) -0.011(4) -0.001(3) 0.001(4)
C71 0.084(5) 0.043(5) 0.048(4) -0.001(4) 0.000(4) -0.002(4)
C72 0.054(5) 0.041(5) 0.082(6) -0.023(4) -0.011(4) 0.003(4)
C73 0.044(4) 0.046(5) 0.060(5) -0.028(4) 0.001(3) -0.002(3)
C74 0.041(4) 0.044(4) 0.041(4) -0.011(3) -0.006(3) -0.004(3)

loop_
_atom_type_symbol
_atom_type_description
_atom_type_scat_dispersion_real
_atom_type_scat_dispersion_imag
_atom_type_scat_source
C C 0.0033 0.0016 'International Tables Vol C Tables 4.2.6.8 and 6.1.1.4'
H H 0.0000 0.0000 'International Tables Vol C Tables 4.2.6.8 and 6.1.1.4'
N N 0.0061 0.0033 'International Tables Vol C Tables 4.2.6.8 and 6.1.1.4'
O O 0.0106 0.0060 'International Tables Vol C Tables 4.2.6.8 and 6.1.1.4'
Cl Cl 0.1484 0.1585 'International Tables Vol C Tables 4.2.6.8 and 6.1.1.4'
Ru Ru -1.2594 0.8363 'International Tables Vol C Tables 4.2.6.8 and 6.1.1.4'

loop_
_geom_angle_atom_site_label_1
_geom_angle_atom_site_label_2
_geom_angle_atom_site_label_3
_geom_angle
C25 Ru1 N1 96.6(2)
C25 Ru1 N2 94.3(2)
N1 Ru1 N2 83.01(19)
C25 Ru1 O2 91.82(19)
N1 Ru1 O2 170.76(16)
N2 Ru1 O2 92.59(17)
C25 Ru1 O1 95.21(19)
N1 Ru1 O1 91.90(17)
N2 Ru1 O1 169.67(15)
O2 Ru1 O1 91.12(15)
C25 Ru1 N3 175.1(2)
N1 Ru1 N3 88.21(18)
N2 Ru1 N3 85.21(18)
O2 Ru1 N3 83.32(16)
O1 Ru1 N3 85.65(16)
C62 Ru2 N5 95.7(2)
C62 Ru2 N6 96.8(2)
N5 Ru2 N6 83.9(2)
C62 Ru2 O4 94.1(2)
N5 Ru2 O4 169.82(17)
N6 Ru2 O4 92.2(2)
C62 Ru2 O3 91.76(19)
N5 Ru2 O3 92.91(19)
N6 Ru2 O3 171.07(18)
O4 Ru2 O3 89.56(15)
C62 Ru2 N7 176.8(2)
N5 Ru2 N7 85.4(2)
N6 Ru2 N7 86.30(18)
O4 Ru2 N7 84.96(18)
O3 Ru2 N7 85.13(16)
C1 O1 Ru1 123.7(4)
C20 O2 Ru1 122.4(3)
C38 O3 Ru2 123.8(4)
C57 O4 Ru2 124.9(4)
C7 N1 C8A 120.0(7)
C7 N1 C8 119.7(6)
C8A N1 C8 25.2(6)
C7 N1 Ru1 126.1(4)
C8A N1 Ru1 113.5(6)
C8 N1 Ru1 111.1(6)
C14 N2 C13 121.1(10)
C14 N2 C13A 121.4(10)
C13 N2 C13A 17.5(15)
C14 N2 C13B 118.2(9)
C13 N2 C13B 20.0(13)
C13A N2 C13B 37.4(11)
C14 N2 Ru1 125.5(4)
C13 N2 Ru1 113.4(9)
C13A N2 Ru1 110.0(9)
C13B N2 Ru1 113.3(8)
C21 N3 C22 104.8(6)
C21 N3 Ru1 124.8(5)
C22 N3 Ru1 130.4(5)
C23 N4 C21 106.4(6)
C23 N4 C24 127.1(6)
C21 N4 C24 126.5(6)
C44 N5 C45 120.7(7)
C44 N5 C45A 119.4(8)
C45 N5 C45A 27.6(7)
C44 N5 Ru2 125.5(5)
C45 N5 Ru2 113.0(6)
C45A N5 Ru2 112.0(7)
C51 N6 C50A 122.7(8)
C51 N6 C50 123.4(8)
C50A N6 C50 26.3(7)
C51 N6 Ru2 125.0(5)
C50A N6 Ru2 108.4(7)
C50 N6 Ru2 111.3(7)
C58 N7 C59 103.6(6)
C58 N7 Ru2 126.1(5)
C59 N7 Ru2 129.9(5)
C60 N8 C58 106.5(6)
C60 N8 C61 127.4(6)
C58 N8 C61 126.2(7)
O1 C1 C6 126.6(6)
O1 C1 C2 118.9(6)
C6 C1 C2 114.3(6)
C3 C2 C1 125.0(6)
C3 C2 Cl1 117.4(5)
C1 C2 Cl1 117.6(5)
C2 C3 C4 118.6(6)
C5 C4 C3 119.6(7)
C5 C4 Cl2 121.0(6)
C3 C4 Cl2 119.5(6)
C4 C5 C6 122.5(7)
C5 C6 C1 119.9(6)
C5 C6 C7 116.2(6)
C1 C6 C7 123.8(6)
N1 C7 C6 125.8(6)
C8A C8 C13A 97(2)
C8A C8 C13 78(2)
C13A C8 C13 18.8(16)
C8A C8 N1 75.0(19)
C13A C8 N1 115.0(13)
C13 C8 N1 110.9(13)
C8A C8 C9 77.3(19)
C13A C8 C9 125.4(14)
C13 C8 C9 118.6(13)
N1 C8 C9 115.4(9)
C8A C8 C13B 59.0(18)
C13A C8 C13B 38.0(12)
C13 C8 C13B 19.1(14)
N1 C8 C13B 104.6(10)
C9 C8 C13B 108.7(11)
C8 C8A C13B 97(2)
C8 C8A C13 75(2)
C13B C8A C13 22.3(14)
C8 C8A N1 79.7(19)
C13B C8A N1 118.4(12)
C13 C8A N1 111.4(13)
C8 C8A C9 77.9(19)
C13B C8A C9 122.0(13)
C13 C8A C9 117.7(13)
N1 C8A C9 117.3(9)
C8 C8A C13A 58.4(18)
C13B C8A C13A 39.0(12)
C13 C8A C13A 16.7(15)
N1 C8A C13A 104.4(11)
C9 C8A C13A 111.4(12)
C8A C9 C8 24.8(6)
C8A C9 C10B 108.3(10)
C8 C9 C10B 114.5(10)
C8A C9 C10A 111.6(12)
C8 C9 C10A 105.1(12)
C10B C9 C10A 28.3(10)
C8A C9 C10 124.4(14)
C8 C9 C10 120.8(14)
C10B C9 C10 23.3(15)
C10A C9 C10 15.9(17)
C10B C10 C9 77(4)
C10B C10 C11 73(4)
C9 C10 C11 107.6(19)
C10B C10 C11A 53(4)
C9 C10 C11A 105.5(19)
C11 C10 C11A 21.4(8)
C10B C10A C11 95(3)
C10B C10A C11A 70(3)
C11 C10A C11A 24.8(9)
C10B C10A C9 75(2)
C11 C10A C9 129(2)
C11A C10A C9 118.2(18)
C10 C10B C10A 35(4)
C10 C10B C11A 106(5)
C10A C10B C11A 79(3)
C10 C10B C11 84(5)
C10A C10B C11 55(3)
C11A C10B C11 23.6(8)
C10 C10B C9 80(4)
C10A C10B C9 76(2)
C11A C10B C9 122.7(16)
C11 C10B C9 111.5(14)
C11A C11 C10A 95(3)
C11A C11 C10B 66(2)
C10A C11 C10B 29.4(13)
C11A C11 C12 78(2)
C10A C11 C12 118.9(16)
C10B C11 C12 110.8(11)
C11A C11 C10 88(3)
C10A C11 C10 11(2)
C10B C11 C10 23.0(15)
C12 C11 C10 125.5(15)
C11 C11A C10B 90(2)
C11 C11A C10A 60(2)
C10B C11A C10A 30.5(12)
C11 C11A C12 79(2)
C10B C11A C12 118.9(13)
C10A C11A C12 107.9(13)
C11 C11A C10 71(2)
C10B C11A C10 20.9(17)
C10A C11A C10 13.4(19)
C12 C11A C10 119.6(15)
C13 C12 C13B 20.6(13)
C13 C12 C11A 114.4(11)
C13B C12 C11A 107.3(10)
C13 C12 C11 113.4(11)
C13B C12 C11 114.9(10)
C11A C12 C11 23.0(7)
C13 C12 C13A 16.6(15)
C13B C12 C13A 37.1(11)
C11A C12 C13A 116.8(10)
C11 C12 C13A 108.8(10)
C13B C13 C8 104(4)
C13B C13 C8A 77(4)
C8 C13 C8A 26.9(8)
C13B C13 N2 95(4)
C8 C13 N2 114.1(17)
C8A C13 N2 114.1(17)
C13B C13 C12 87(4)
C8 C13 C12 122.9(17)
C8A C13 C12 123.8(17)
N2 C13 C12 120.7(16)
C13B C13A C8 86.7(18)
C13B C13A N2 76.2(15)
C8 C13A N2 115.0(17)
C13B C13A C8A 62.0(14)
C8 C13A C8A 24.8(8)
N2 C13A C8A 104.0(14)
C13B C13A C12 70.0(15)
C8 C13A C12 120.3(16)
N2 C13A C12 111.4(14)
C8A C13A C12 109.3(14)
C13 C13B C13A 2(4)
C13 C13B C8A 81(4)
C13A C13B C8A 79.0(16)
C13 C13B C12 72(4)
C13A C13B C12 72.9(16)
C8A C13B C12 120.0(15)
C13 C13B N2 65(4)
C13A C13B N2 66.4(15)
C8A C13B N2 107.2(14)
C12 C13B N2 108.2(13)
C13 C13B C8 57(4)
C13A C13B C8 55.4(14)
C8A C13B C8 23.7(7)
C12 C13B C8 105.8(13)
N2 C13B C8 96.4(12)
N2 C14 C15 126.1(6)
C16 C15 C20 120.2(5)
C16 C15 C14 115.6(5)
C20 C15 C14 124.1(5)
C17 C16 C15 121.5(6)
C16 C17 C18 120.2(6)
C16 C17 Cl3 119.8(5)
C18 C17 Cl3 120.0(5)
C19 C18 C17 119.7(5)
C18 C19 C20 123.3(6)
C18 C19 Cl4 119.5(5)
C20 C19 Cl4 117.2(5)
O2 C20 C15 126.2(5)
O2 C20 C19 118.8(5)
C15 C20 C19 115.0(5)
N3 C21 N4 112.5(6)
C23 C22 N3 108.8(7)
N4 C23 C22 107.5(6)
C26 C25 C32 114.9(5)
C26 C25 Ru1 125.1(4)
C32 C25 Ru1 119.9(4)
C27 C26 C31 117.3(6)
C27 C26 C25 122.6(5)
C31 C26 C25 120.1(6)
C28 C27 C26 122.4(6)
C27 C28 C29 119.4(6)
C30 C29 C28 118.9(7)
C29 C30 C31 120.5(7)
C30 C31 C26 121.5(6)
C37 C32 C33 117.8(7)
C37 C32 C25 121.2(7)
C33 C32 C25 120.9(6)
C34 C33 C32 120.6(8)
C33 C34 C35 120.3(9)
C36 C35 C34 119.3(10)
C35 C36 C37 120.3(10)
C32 C37 C36 121.7(8)
O3 C38 C43 125.6(6)
O3 C38 C39 118.3(6)
C43 C38 C39 116.1(6)
C40 C39 C38 123.0(7)
C40 C39 Cl5 119.8(6)
C38 C39 Cl5 117.2(5)
C39 C40 C41 119.8(7)
C42 C41 C40 119.5(7)
C42 C41 Cl6 120.8(6)
C40 C41 Cl6 119.6(6)
C41 C42 C43 122.2(7)
C42 C43 C38 119.3(6)
C42 C43 C44 116.2(6)
C38 C43 C44 124.5(6)
N5 C44 C43 125.8(7)
C45A C45 C50 85(2)
C45A C45 N5 81.1(19)
C50 C45 N5 113.6(11)
C45A C45 C46 73.9(19)
C50 C45 C46 121.2(12)
N5 C45 C46 116.2(9)
C45A C45 C50A 58.5(18)
C50 C45 C50A 26.7(8)
N5 C45 C50A 102.3(10)
C46 C45 C50A 111.7(11)
C45 C45A C50A 93(2)
C45 C45A C50 65.9(18)
C50A C45A C50 27.0(9)
C45 C45A C46 78.0(19)
C50A C45A C46 128.5(15)
C50 C45A C46 114.9(12)
C45 C45A N5 71.2(19)
C50A C45A N5 110.2(14)
C50 C45A N5 103.4(12)
C46 C45A N5 113.9(11)
C45A C46 C45 28.1(7)
C45A C46 C47 115.9(10)
C45 C46 C47 110.2(9)
C45A C46 C47A 107.1(10)
C45 C46 C47A 114.1(9)
C47 C46 C47A 24.6(8)
C47A C47 C48 83(3)
C47A C47 C46 77(3)
C48 C47 C46 118.2(14)
C47A C47 C48A 58(2)
C48 C47 C48A 25.1(9)
C46 C47 C48A 109.4(11)
C47 C47A C48A 99(3)
C47 C47A C48 70(2)
C48A C47A C48 28.9(10)
C47 C47A C46 78(3)
C48A C47A C46 124.0(14)
C48 C47A C46 113.8(14)
C48A C48 C47 101(3)
C48A C48 C47A 73(2)
C47 C48 C47A 27.3(10)
C48A C48 C49 71(2)
C47 C48 C49 126.4(15)
C47A C48 C49 113.6(14)
C48 C48A C47A 78(2)
C48 C48A C49 83(2)
C47A C48A C49 120.3(13)
C48 C48A C47 54(2)
C47A C48A C47 23.5(9)
C49 C48A C47 113.0(12)
C48A C49 C50 116.0(10)
C48A C49 C48 26.2(8)
C50 C49 C48 105.9(10)
C48A C49 C50A 110.0(9)
C50 C49 C50A 25.0(7)
C48 C49 C50A 111.8(10)
C50A C50 C45 88(2)
C50A C50 C45A 60(2)
C45 C50 C45A 29.2(8)
C50A C50 C49 85(2)
C45 C50 C49 124.1(13)
C45A C50 C49 112.2(13)
C50A C50 N6 76(2)
C45 C50 N6 115.9(12)
C45A C50 N6 108.4(12)
C49 C50 N6 115.6(10)
C50 C50A C45A 93(2)
C50 C50A N6 78(2)
C45A C50A N6 122.0(14)
C50 C50A C45 65(2)
C45A C50A C45 28.9(8)
N6 C50A C45 108.6(11)
C50 C50A C49 70(2)
C45A C50A C49 119.1(14)
N6 C50A C49 111.5(10)
C45 C50A C49 109.9(11)
N6 C51 C52 127.6(6)
C53 C52 C57 120.8(7)
C53 C52 C51 116.0(6)
C57 C52 C51 123.1(6)
C54 C53 C52 120.9(7)
C55 C54 C53 120.1(7)
C55 C54 Cl7 119.7(6)
C53 C54 Cl7 120.2(6)
C54 C55 C56 120.2(7)
C55 C56 C57 123.4(6)
C55 C56 Cl8 119.1(6)
C57 C56 Cl8 117.5(5)
O4 C57 C52 126.3(7)
O4 C57 C56 119.2(6)
C52 C57 C56 114.5(6)
N7 C58 N8 112.9(7)
N7 C59 C60 111.6(7)
N8 C60 C59 105.4(6)
C69 C62 C63 116.4(5)
C69 C62 Ru2 125.2(4)
C63 C62 Ru2 118.3(4)
C68 C63 C64 117.9(6)
C68 C63 C62 120.5(5)
C64 C63 C62 121.6(5)
C65 C64 C63 121.5(6)
C66 C65 C64 119.7(6)
C67 C66 C65 118.7(6)
C66 C67 C68 121.3(6)
C63 C68 C67 120.8(6)
C74 C69 C70 115.8(6)
C74 C69 C62 123.9(6)
C70 C69 C62 120.3(5)
C71 C70 C69 121.2(6)
C70 C71 C72 120.9(6)
C73 C72 C71 119.1(6)
C74 C73 C72 120.8(6)
C73 C74 C69 122.2(6)
C76 O5 C77 101.81(10)
C75 C76 O5 115.6(12)
C78 C77 O5 115.5(10)
C102 N9 C103 107.8(9)
C102 N9 C100 129.4(13)
C103 N9 C100 122.7(12)
C103 N10 C101 104.1(13)
C102 C101 N10 106.1(13)
N9 C102 C101 111.2(11)
N10 C103 N9 110.8(11)

loop_
_geom_bond_atom_site_label_1
_geom_bond_atom_site_label_2
_geom_bond_distance
Ru1 C25 1.913(5)
Ru1 N1 1.970(4)
Ru1 N2 1.983(5)
Ru1 O2 2.041(4)
Ru1 O1 2.070(4)
Ru1 N3 2.241(5)
Ru2 C62 1.918(5)
Ru2 N5 1.974(5)
Ru2 N6 1.991(5)
Ru2 O4 2.039(4)
Ru2 O3 2.043(4)
Ru2 N7 2.296(5)
Cl1 C2 1.735(6)
Cl2 C4 1.746(7)
Cl3 C17 1.733(6)
Cl4 C19 1.746(6)
Cl5 C39 1.717(7)
Cl6 C41 1.730(7)
Cl7 C54 1.732(7)
Cl8 C56 1.728(6)
O1 C1 1.270(6)
O2 C20 1.309(6)
O3 C38 1.294(6)
O4 C57 1.299(6)
N1 C7 1.304(6)
N1 C8A 1.488(13)
N1 C8 1.516(13)
N2 C14 1.285(6)
N2 C13 1.45(2)
N2 C13A 1.51(2)
N2 C13B 1.59(2)
N3 C21 1.292(7)
N3 C22 1.362(7)
N4 C23 1.311(8)
N4 C21 1.352(7)
N4 C24 1.469(7)
N5 C44 1.290(7)
N5 C45 1.508(13)
N5 C45A 1.574(17)
N6 C51 1.292(7)
N6 C50A 1.503(16)
N6 C50 1.518(16)
N7 C58 1.292(7)
N7 C59 1.343(8)
N8 C60 1.330(8)
N8 C58 1.349(7)
N8 C61 1.473(7)
C1 C6 1.427(7)
C1 C2 1.421(7)
C2 C3 1.356(8)
C3 C4 1.383(8)
C4 C5 1.366(8)
C5 C6 1.386(8)
C6 C7 1.437(7)
C8 C8A 0.657(16)
C8 C13A 1.33(2)
C8 C13 1.40(3)
C8 C9 1.529(13)
C8 C13B 1.62(2)
C8A C13B 1.40(2)
C8A C13 1.42(3)
C8A C9 1.526(13)
C8A C13A 1.56(3)
C9 C10B 1.561(19)
C9 C10A 1.57(2)
C9 C10 1.58(4)
C10 C10B 0.63(4)
C10 C11 1.61(4)
C10 C11A 1.71(4)
C10A C10B 0.77(3)
C10A C11 1.28(3)
C10A C11A 1.48(3)
C10B C11A 1.42(2)
C10B C11 1.55(3)
C11 C11A 0.623(18)
C11 C12 1.567(14)
C11A C12 1.563(14)
C12 C13 1.48(2)
C12 C13B 1.55(2)
C12 C13A 1.58(2)
C13 C13B 0.55(3)
C13A C13B 1.00(3)
C14 C15 1.438(7)
C15 C16 1.414(7)
C15 C20 1.420(7)
C16 C17 1.351(7)
C17 C18 1.384(7)
C18 C19 1.361(7)
C19 C20 1.434(7)
C22 C23 1.363(8)
C25 C26 1.475(7)
C25 C32 1.481(7)
C26 C27 1.383(7)
C26 C31 1.382(7)
C27 C28 1.370(7)
C28 C29 1.407(8)
C29 C30 1.370(9)
C30 C31 1.383(8)
C32 C37 1.351(8)
C32 C33 1.411(8)
C33 C34 1.388(9)
C34 C35 1.394(11)
C35 C36 1.350(12)
C36 C37 1.419(9)
C38 C43 1.414(8)
C38 C39 1.428(8)
C39 C40 1.362(8)
C40 C41 1.383(9)
C41 C42 1.364(8)
C42 C43 1.406(8)
C43 C44 1.457(8)
C45 C45A 0.739(18)
C45 C50 1.384(17)
C45 C46 1.536(14)
C45 C50A 1.53(2)
C45A C50A 1.304(18)
C45A C50 1.51(2)
C45A C46 1.509(17)
C46 C47 1.560(17)
C46 C47A 1.553(18)
C47 C47A 0.66(2)
C47 C48 1.36(2)
C47 C48A 1.64(2)
C47A C48A 1.41(2)
C47A C48 1.44(2)
C48 C48A 0.71(2)
C48 C49 1.594(19)
C48A C49 1.515(16)
C49 C50 1.529(16)
C49 C50A 1.616(16)
C50 C50A 0.69(2)
C51 C52 1.439(8)
C52 C53 1.405(8)
C52 C57 1.418(8)
C53 C54 1.368(9)
C54 C55 1.357(8)
C55 C56 1.365(7)
C56 C57 1.427(8)
C59 C60 1.353(8)
C62 C69 1.450(8)
C62 C63 1.495(7)
C63 C68 1.364(7)
C63 C64 1.387(7)
C64 C65 1.384(7)
C65 C66 1.373(8)
C66 C67 1.375(8)
C67 C68 1.378(7)
C69 C74 1.423(7)
C69 C70 1.420(7)
C70 C71 1.372(8)
C71 C72 1.388(8)
C72 C73 1.382(7)
C73 C74 1.353(7)
O5 C76 1.4496(10)
O5 C77 1.4498(10)
C75 C76 1.326(18)
C77 C78 1.328(16)
N9 C102 1.253(12)
N9 C103 1.332(13)
N9 C100 1.469(12)
N10 C103 1.283(15)
N10 C101 1.417(14)
C101 C102 1.301(15)
